data_4509701
loop_
_publ_author_name
'Martin, Adam D.'
'Clark, Thomas E.'
'Makha, Mohamed'
'Sobolev, Alexandre N.'
'Raston, Colin L.'

_publ_section_title
;
 Aromatic Solvent Specific Induced Arrays of Calix[5]arenes
;
_journal_issue 11
_journal_name_full 'Crystal Growth &amp; Design'
_journal_page_first 4864
_journal_paper_doi 10.1021/cg900682c
_journal_volume 9
_journal_year 2009
_chemical_formula_moiety 'C35 H30 O5, 2(C6 H6)'
_chemical_formula_sum 'C47 H42 O5'
_chemical_formula_weight 686.81
_chemical_name_systematic
; 
 ? 
;
_space_group_IT_number 14
_symmetry_cell_setting monoclinic
_symmetry_Int_Tables_number 14
_symmetry_space_group_name_Hall '-P 2yn'
_symmetry_space_group_name_H-M 'P 1 21/n 1'
_atom_sites_solution_hydrogens geom
_atom_sites_solution_primary direct
_atom_sites_solution_secondary difmap
_audit_creation_method SHELXL-97
_cell_angle_alpha 90.0
_cell_angle_beta 94.227(1)
_cell_angle_gamma 90.0
_cell_formula_units_Z 4
_cell_length_a 15.3711(2)
_cell_length_b 14.1732(2)
_cell_length_c 16.7267(2)
_cell_measurement_reflns_used 24236
_cell_measurement_temperature 100(2)
_cell_measurement_theta_max 27.49
_cell_measurement_theta_min 3.3256
_cell_volume 3634.13(8)
_computing_cell_refinement
;
CrysAlis RED, Oxford Diffraction Ltd.,
Version 1.171.31.8 (release 12-01-2007 CrysAlis171 .NET)
(compiled Jan 12 2007,17:49:11)
;
_computing_data_collection
;
CrysAlis CCD, Oxford Diffraction Ltd.,
Version 1.171.31.8 (release 12-01-2007 CrysAlis171 .NET)
(compiled Jan 12 2007,17:49:11)
;
_computing_data_reduction
;
CrysAlis RED, Oxford Diffraction Ltd.,
Version 1.171.31.8 (release 12-01-2007 CrysAlis171 .NET)
(compiled Jan 12 2007,17:49:11)
;
_computing_molecular_graphics 'X-Seed 2.0 (Barbour, 2001)'
_computing_publication_material 'SHELXL-97 (Sheldrick, 1997)'
_computing_structure_refinement 'SHELXL-97 (Sheldrick, 1997)'
_computing_structure_solution 'SHELXS-97 (Sheldrick, 1990)'
_diffrn_ambient_temperature 100(2)
_diffrn_detector_area_resol_mean 16.0009
_diffrn_measured_fraction_theta_full 0.994
_diffrn_measured_fraction_theta_max 0.994
_diffrn_measurement_device_type 'Oxford Diffraction Gemini-R Ultra, Ruby CCD'
_diffrn_measurement_method '\w scans'
_diffrn_radiation_monochromator graphite
_diffrn_radiation_source 'Enhance (Mo) X-ray Source'
_diffrn_radiation_type MoK\a
_diffrn_radiation_wavelength 0.71073
_diffrn_reflns_av_R_equivalents 0.0371
_diffrn_reflns_av_sigmaI/netI 0.0280
_diffrn_reflns_limit_h_max 19
_diffrn_reflns_limit_h_min -19
_diffrn_reflns_limit_k_max 18
_diffrn_reflns_limit_k_min -18
_diffrn_reflns_limit_l_max 21
_diffrn_reflns_limit_l_min -21
_diffrn_reflns_number 56616
_diffrn_reflns_theta_full 27.50
_diffrn_reflns_theta_max 27.50
_diffrn_reflns_theta_min 3.33
_exptl_absorpt_coefficient_mu 0.080
_exptl_absorpt_correction_T_max 1.00000
_exptl_absorpt_correction_T_min 0.94974
_exptl_absorpt_correction_type multi-scan
_exptl_absorpt_process_details
;
CrysAlis RED, Oxford Diffraction Ltd.,
Version 1.171.31.8 (release 12-01-2007 CrysAlis171 .NET)
(compiled Jan 12 2007,17:49:11)
Empirical absorption correction using spherical harmonics,
 implemented in SCALE3 ABSPACK scaling algorithm.
;
_exptl_crystal_colour colorless
_exptl_crystal_density_diffrn 1.255
_exptl_crystal_density_meas ?
_exptl_crystal_density_method 'not measured'
_exptl_crystal_description prism
_exptl_crystal_F_000 1456
_exptl_crystal_size_max 0.24
_exptl_crystal_size_mid 0.22
_exptl_crystal_size_min 0.22
_refine_diff_density_max 0.422
_refine_diff_density_min -0.340
_refine_diff_density_rms 0.045
_refine_ls_extinction_method none
_refine_ls_goodness_of_fit_ref 1.002
_refine_ls_hydrogen_treatment constr
_refine_ls_matrix_type full
_refine_ls_number_parameters 469
_refine_ls_number_reflns 8302
_refine_ls_number_restraints 0
_refine_ls_restrained_S_all 1.002
_refine_ls_R_factor_all 0.0654
_refine_ls_R_factor_gt 0.0462
_refine_ls_shift/su_max 0.000
_refine_ls_shift/su_mean 0.000
_refine_ls_structure_factor_coef Fsqd
_refine_ls_weighting_details 'calc w=1/[\s^2^(Fo^2^)+(0.0700P)^2^+1.3000P] where P=(Fo^2^+2Fc^2^)/3'
_refine_ls_weighting_scheme calc
_refine_ls_wR_factor_gt 0.1166
_refine_ls_wR_factor_ref 0.1295
_reflns_number_gt 6415
_reflns_number_total 8302
_reflns_threshold_expression >2sigma(I)
_cod_data_source_file cg900682csup2.cif
_cod_data_source_block tc051
_cod_depositor_comments
;
The following automatic conversions were performed:

'_exptl_crystal_density_meas' value 'not measured' was changed to '?'
- the value is perceived as not measured.

Automatic conversion script
Id: cif_fix_values 3008 2015-01-20 13:52:24Z robertas 
;
_cod_original_sg_symbol_H-M 'P 21/n'
_cod_database_code 4509701

loop_
_symmetry_equiv_pos_as_xyz
'x, y, z'
'-x+1/2, y+1/2, -z+1/2'
'-x, -y, -z'
'x-1/2, -y-1/2, z-1/2'

loop_
_atom_site_label
_atom_site_type_symbol
_atom_site_fract_x
_atom_site_fract_y
_atom_site_fract_z
_atom_site_U_iso_or_equiv
_atom_site_adp_type
_atom_site_occupancy
_atom_site_symmetry_multiplicity
_atom_site_calc_flag
_atom_site_refinement_flags
_atom_site_disorder_assembly
_atom_site_disorder_group
O1 O 0.29551(6) 0.24378(7) 0.31255(6) 0.0258(2) Uani 1 1 d . . .
H1 H 0.3356 0.2796 0.3310 0.039 Uiso 0.50 1 calc PR A 1
H1' H 0.2992 0.2368 0.2624 0.039 Uiso 0.50 1 d PR A 2
C11 C 0.30373(9) 0.15653(10) 0.34997(9) 0.0231(3) Uani 1 1 d . . .
C12 C 0.33700(9) 0.15231(10) 0.42989(9) 0.0244(3) Uani 1 1 d . . .
C13 C 0.34791(10) 0.06361(11) 0.46522(10) 0.0285(3) Uani 1 1 d . . .
H13 H 0.3720 0.0591 0.5190 0.034 Uiso 1 1 calc R . .
C14 C 0.32443(11) -0.01798(11) 0.42356(10) 0.0320(4) Uani 1 1 d . . .
H14 H 0.3344 -0.0780 0.4478 0.038 Uiso 1 1 calc R . .
C15 C 0.28617(10) -0.01107(11) 0.34610(10) 0.0292(3) Uani 1 1 d . . .
H15 H 0.2671 -0.0668 0.3185 0.035 Uiso 1 1 calc R . .
C16 C 0.27505(9) 0.07594(10) 0.30783(9) 0.0238(3) Uani 1 1 d . . .
C1 C 0.35512(9) 0.24082(10) 0.47903(9) 0.0252(3) Uani 1 1 d . . .
H11 H 0.3421 0.2272 0.5349 0.030 Uiso 1 1 calc R . .
H12 H 0.3138 0.2902 0.4584 0.030 Uiso 1 1 calc R . .
O2 O 0.40626(6) 0.38492(7) 0.37046(6) 0.0260(2) Uani 1 1 d . . .
H2 H 0.4321 0.4098 0.3333 0.039 Uiso 0.50 1 calc PR B 1
H2' H 0.3772 0.3375 0.3524 0.039 Uiso 0.50 1 d PR B 2
C21 C 0.46715(9) 0.35586(10) 0.43089(8) 0.0215(3) Uani 1 1 d . . .
C22 C 0.54528(9) 0.40571(10) 0.44314(8) 0.0218(3) Uani 1 1 d . . .
C23 C 0.60779(10) 0.37222(11) 0.50047(9) 0.0258(3) Uani 1 1 d . . .
H23 H 0.6620 0.4042 0.5088 0.031 Uiso 1 1 calc R . .
C24 C 0.59226(10) 0.29289(11) 0.54573(9) 0.0286(3) Uani 1 1 d . . .
H24 H 0.6368 0.2683 0.5823 0.034 Uiso 1 1 calc R . .
C25 C 0.51110(10) 0.24976(11) 0.53722(9) 0.0270(3) Uani 1 1 d . . .
H25 H 0.4993 0.1978 0.5706 0.032 Uiso 1 1 calc R . .
C26 C 0.44665(9) 0.28121(10) 0.48058(8) 0.0231(3) Uani 1 1 d . . .
C2 C 0.56033(9) 0.49801(10) 0.40030(9) 0.0236(3) Uani 1 1 d . . .
H21 H 0.5028 0.5261 0.3840 0.028 Uiso 1 1 calc R . .
H22 H 0.5909 0.5418 0.4390 0.028 Uiso 1 1 calc R . .
O3 O 0.48231(6) 0.46250(7) 0.24242(6) 0.0248(2) Uani 1 1 d . . .
H3 H 0.4698 0.4330 0.1995 0.037 Uiso 0.50 1 calc PR C 1
H3' H 0.4674 0.4299 0.2818 0.037 Uiso 0.50 1 d PR C 2
C31 C 0.57154(9) 0.47903(9) 0.25083(9) 0.0204(3) Uani 1 1 d . . .
C32 C 0.61683(9) 0.48952(9) 0.18194(9) 0.0218(3) Uani 1 1 d . . .
C33 C 0.70646(9) 0.50557(10) 0.19179(9) 0.0250(3) Uani 1 1 d . . .
H33 H 0.7388 0.5113 0.1458 0.030 Uiso 1 1 calc R . .
C34 C 0.74932(10) 0.51328(10) 0.26722(10) 0.0274(3) Uani 1 1 d . . .
H34 H 0.8107 0.5222 0.2729 0.033 Uiso 1 1 calc R . .
C35 C 0.70175(9) 0.50779(10) 0.33432(9) 0.0249(3) Uani 1 1 d . . .
H35 H 0.7308 0.5149 0.3861 0.030 Uiso 1 1 calc R . .
C36 C 0.61211(9) 0.49204(9) 0.32705(9) 0.0213(3) Uani 1 1 d . . .
C3 C 0.56970(10) 0.49375(10) 0.09930(9) 0.0236(3) Uani 1 1 d . . .
H31 H 0.6032 0.5361 0.0659 0.028 Uiso 1 1 calc R . .
H32 H 0.5122 0.5237 0.1045 0.028 Uiso 1 1 calc R . .
O4 O 0.41302(7) 0.38205(7) 0.10426(6) 0.0269(2) Uani 1 1 d . . .
H4 H 0.3836 0.3353 0.1173 0.040 Uiso 0.50 1 calc PR D 1
H4' H 0.4379 0.4070 0.1462 0.040 Uiso 0.50 1 d PR D 2
C41 C 0.47546(9) 0.35290(10) 0.05402(8) 0.0223(3) Uani 1 1 d . . .
C42 C 0.45507(10) 0.27895(10) 0.00061(8) 0.0238(3) Uani 1 1 d . . .
C43 C 0.51903(10) 0.24853(11) -0.04816(9) 0.0281(3) Uani 1 1 d . . .
H43 H 0.5068 0.1977 -0.0842 0.034 Uiso 1 1 calc R . .
C44 C 0.60023(10) 0.29118(11) -0.04501(9) 0.0304(3) Uani 1 1 d . . .
H44 H 0.6444 0.2675 -0.0765 0.037 Uiso 1 1 calc R . .
C45 C 0.61673(10) 0.36887(11) 0.00452(9) 0.0273(3) Uani 1 1 d . . .
H45 H 0.6714 0.4001 0.0046 0.033 Uiso 1 1 calc R . .
C46 C 0.55443(9) 0.40170(10) 0.05400(8) 0.0226(3) Uani 1 1 d . . .
C4 C 0.36430(10) 0.23694(10) -0.00899(9) 0.0260(3) Uani 1 1 d . . .
H41 H 0.3513 0.2206 -0.0662 0.031 Uiso 1 1 calc R . .
H42 H 0.3221 0.2860 0.0048 0.031 Uiso 1 1 calc R . .
O5 O 0.29881(6) 0.24368(7) 0.14802(6) 0.0256(2) Uani 1 1 d . . .
H5 H 0.3024 0.2392 0.1982 0.038 Uiso 0.50 1 calc PR E 1
H5' H 0.3374 0.2818 0.1337 0.038 Uiso 0.50 1 d PR E 2
C51 C 0.31217(9) 0.15544(10) 0.11463(9) 0.0228(3) Uani 1 1 d . . .
C52 C 0.28419(9) 0.07508(10) 0.15375(9) 0.0235(3) Uani 1 1 d . . .
C53 C 0.30281(10) -0.01280(11) 0.12167(9) 0.0271(3) Uani 1 1 d . . .
H53 H 0.2857 -0.0684 0.1481 0.033 Uiso 1 1 calc R . .
C54 C 0.34582(10) -0.02056(11) 0.05200(10) 0.0295(3) Uani 1 1 d . . .
H54 H 0.3608 -0.0809 0.0324 0.035 Uiso 1 1 calc R . .
C55 C 0.36672(10) 0.06042(11) 0.01122(9) 0.0279(3) Uani 1 1 d . . .
H55 H 0.3936 0.0550 -0.0379 0.033 Uiso 1 1 calc R . .
C56 C 0.34910(9) 0.14982(10) 0.04099(9) 0.0239(3) Uani 1 1 d . . .
C5 C 0.22823(9) 0.08180(10) 0.22485(9) 0.0259(3) Uani 1 1 d . . .
H51 H 0.1961 0.1423 0.2209 0.031 Uiso 1 1 calc R . .
H52 H 0.1844 0.0306 0.2199 0.031 Uiso 1 1 calc R . .
C61 C 0.52993(14) 0.14349(13) 0.2995(2) 0.0675(8) Uani 1 1 d . . .
H61 H 0.4912 0.1141 0.3336 0.081 Uiso 1 1 calc R . .
C62 C 0.60022(16) 0.19996(14) 0.33314(16) 0.0626(6) Uani 1 1 d . . .
H62 H 0.6100 0.2071 0.3896 0.075 Uiso 1 1 calc R . .
C63 C 0.65377(13) 0.24399(12) 0.28174(14) 0.0464(5) Uani 1 1 d . . .
H63 H 0.7011 0.2821 0.3023 0.056 Uiso 1 1 calc R . .
C64 C 0.63775(13) 0.23209(13) 0.20110(15) 0.0507(5) Uani 1 1 d . . .
H64 H 0.6737 0.2635 0.1657 0.061 Uiso 1 1 calc R . .
C65 C 0.57088(15) 0.17575(15) 0.16969(17) 0.0656(7) Uani 1 1 d . . .
H65 H 0.5619 0.1680 0.1133 0.079 Uiso 1 1 calc R . .
C66 C 0.51799(14) 0.13141(16) 0.2182(2) 0.0641(7) Uani 1 1 d . . .
H66 H 0.4725 0.0918 0.1961 0.077 Uiso 1 1 calc R . .
C71 C 0.05823(10) 0.29284(11) 0.24867(9) 0.0301(3) Uani 1 1 d . . .
H71 H 0.1191 0.2841 0.2608 0.036 Uiso 1 1 calc R . .
C72 C 0.02591(10) 0.38203(11) 0.22923(10) 0.0313(4) Uani 1 1 d . . .
H72 H 0.0644 0.4344 0.2282 0.038 Uiso 1 1 calc R . .
C73 C -0.06300(11) 0.39441(11) 0.21131(11) 0.0347(4) Uani 1 1 d . . .
H73 H -0.0854 0.4551 0.1970 0.042 Uiso 1 1 calc R . .
C74 C -0.11898(11) 0.31815(12) 0.21433(11) 0.0363(4) Uani 1 1 d . . .
H74 H -0.1799 0.3269 0.2028 0.044 Uiso 1 1 calc R . .
C75 C -0.08670(11) 0.22934(11) 0.23398(10) 0.0326(4) Uani 1 1 d . . .
H75 H -0.1253 0.1772 0.2361 0.039 Uiso 1 1 calc R . .
C76 C 0.00206(11) 0.21664(11) 0.25048(9) 0.0310(3) Uani 1 1 d . . .
H76 H 0.0245 0.1555 0.2631 0.037 Uiso 1 1 calc R . .

loop_
_atom_site_aniso_label
_atom_site_aniso_U_11
_atom_site_aniso_U_22
_atom_site_aniso_U_33
_atom_site_aniso_U_23
_atom_site_aniso_U_13
_atom_site_aniso_U_12
O1 0.0237(5) 0.0223(5) 0.0311(6) 0.0024(4) 0.0004(4) -0.0019(4)
C11 0.0166(7) 0.0227(7) 0.0304(7) 0.0028(6) 0.0051(6) -0.0005(5)
C12 0.0166(7) 0.0271(7) 0.0300(8) 0.0012(6) 0.0057(6) -0.0012(6)
C13 0.0243(8) 0.0318(8) 0.0302(8) 0.0053(6) 0.0062(6) -0.0005(6)
C14 0.0342(9) 0.0254(8) 0.0374(9) 0.0068(6) 0.0098(7) 0.0022(6)
C15 0.0276(8) 0.0238(7) 0.0374(9) -0.0014(6) 0.0102(7) -0.0022(6)
C16 0.0159(7) 0.0258(7) 0.0304(7) 0.0003(6) 0.0070(6) -0.0016(5)
C1 0.0221(7) 0.0302(8) 0.0238(7) 0.0009(6) 0.0045(6) -0.0003(6)
O2 0.0196(5) 0.0301(5) 0.0277(5) 0.0018(4) -0.0016(4) 0.0024(4)
C21 0.0204(7) 0.0230(7) 0.0210(7) -0.0030(5) 0.0008(5) 0.0027(5)
C22 0.0219(7) 0.0227(7) 0.0209(7) -0.0028(5) 0.0025(5) 0.0012(5)
C23 0.0210(7) 0.0295(8) 0.0265(7) -0.0025(6) -0.0009(6) -0.0021(6)
C24 0.0249(8) 0.0330(8) 0.0269(7) 0.0020(6) -0.0043(6) 0.0012(6)
C25 0.0283(8) 0.0278(8) 0.0247(7) 0.0030(6) 0.0007(6) -0.0009(6)
C26 0.0226(7) 0.0237(7) 0.0232(7) -0.0028(6) 0.0033(6) -0.0003(6)
C2 0.0229(7) 0.0213(7) 0.0264(7) -0.0044(6) 0.0004(6) 0.0002(6)
O3 0.0174(5) 0.0261(5) 0.0308(5) -0.0001(4) 0.0003(4) -0.0019(4)
C31 0.0171(7) 0.0150(6) 0.0290(7) 0.0004(5) 0.0006(6) 0.0007(5)
C32 0.0218(7) 0.0162(6) 0.0271(7) 0.0010(5) 0.0004(6) 0.0002(5)
C33 0.0214(7) 0.0213(7) 0.0327(8) -0.0025(6) 0.0058(6) -0.0003(6)
C34 0.0175(7) 0.0256(7) 0.0391(9) -0.0054(6) 0.0014(6) -0.0004(6)
C35 0.0229(7) 0.0213(7) 0.0295(8) -0.0038(6) -0.0038(6) 0.0011(6)
C36 0.0216(7) 0.0144(6) 0.0279(7) 0.0001(5) 0.0028(6) 0.0006(5)
C3 0.0231(7) 0.0219(7) 0.0259(7) 0.0048(6) 0.0019(6) -0.0007(6)
O4 0.0227(5) 0.0304(6) 0.0278(5) -0.0018(4) 0.0035(4) 0.0023(4)
C41 0.0227(7) 0.0239(7) 0.0204(7) 0.0037(5) 0.0020(6) 0.0047(6)
C42 0.0250(7) 0.0242(7) 0.0220(7) 0.0049(6) -0.0001(6) 0.0011(6)
C43 0.0324(8) 0.0268(7) 0.0251(7) -0.0015(6) 0.0034(6) 0.0000(6)
C44 0.0289(8) 0.0337(8) 0.0297(8) -0.0008(6) 0.0087(6) 0.0021(7)
C45 0.0229(7) 0.0312(8) 0.0279(8) 0.0043(6) 0.0035(6) -0.0001(6)
C46 0.0244(7) 0.0228(7) 0.0203(7) 0.0047(5) -0.0012(6) 0.0011(6)
C4 0.0249(7) 0.0281(8) 0.0243(7) -0.0003(6) -0.0021(6) 0.0006(6)
O5 0.0236(5) 0.0226(5) 0.0304(6) -0.0039(4) 0.0009(4) -0.0006(4)
C51 0.0155(6) 0.0231(7) 0.0288(7) -0.0038(6) -0.0048(6) 0.0000(5)
C52 0.0153(7) 0.0255(7) 0.0289(7) -0.0028(6) -0.0041(6) -0.0027(5)
C53 0.0227(7) 0.0229(7) 0.0349(8) -0.0013(6) -0.0033(6) -0.0025(6)
C54 0.0285(8) 0.0238(7) 0.0356(8) -0.0071(6) -0.0012(7) 0.0016(6)
C55 0.0238(7) 0.0301(8) 0.0295(8) -0.0058(6) 0.0004(6) -0.0018(6)
C56 0.0182(7) 0.0255(7) 0.0272(7) -0.0015(6) -0.0040(6) -0.0021(5)
C5 0.0177(7) 0.0251(7) 0.0347(8) -0.0025(6) 0.0016(6) -0.0047(6)
C61 0.0415(12) 0.0266(9) 0.141(3) 0.0101(12) 0.0527(15) 0.0093(8)
C62 0.0769(16) 0.0358(10) 0.0798(16) -0.0138(10) 0.0382(13) 0.0085(10)
C63 0.0390(10) 0.0243(8) 0.0769(15) -0.0068(9) 0.0104(10) -0.0029(7)
C64 0.0395(10) 0.0331(10) 0.0782(15) 0.0217(10) -0.0044(10) 0.0002(8)
C65 0.0538(13) 0.0470(12) 0.0897(17) 0.0287(12) -0.0360(12) -0.0030(10)
C66 0.0304(10) 0.0447(12) 0.114(2) 0.0201(13) -0.0154(12) 0.0023(9)
C71 0.0256(8) 0.0354(8) 0.0295(8) -0.0070(7) 0.0030(6) 0.0006(6)
C72 0.0295(8) 0.0255(8) 0.0401(9) -0.0076(6) 0.0116(7) -0.0062(6)
C73 0.0304(8) 0.0224(8) 0.0528(11) -0.0044(7) 0.0131(8) 0.0004(6)
C74 0.0243(8) 0.0300(8) 0.0554(11) -0.0047(7) 0.0091(8) 0.0003(6)
C75 0.0322(9) 0.0232(8) 0.0434(9) -0.0052(7) 0.0100(7) -0.0043(6)
C76 0.0365(9) 0.0247(7) 0.0320(8) -0.0023(6) 0.0044(7) 0.0021(6)

loop_
_atom_type_symbol
_atom_type_description
_atom_type_scat_dispersion_real
_atom_type_scat_dispersion_imag
_atom_type_scat_source
C C 0.0033 0.0016 'International Tables Vol C Tables 4.2.6.8 and 6.1.1.4'
H H 0.0000 0.0000 'International Tables Vol C Tables 4.2.6.8 and 6.1.1.4'
O O 0.0106 0.0060 'International Tables Vol C Tables 4.2.6.8 and 6.1.1.4'

loop_
_geom_angle_atom_site_label_1
_geom_angle_atom_site_label_2
_geom_angle_atom_site_label_3
_geom_angle
O1 C11 C16 119.10(13)
O1 C11 C12 118.98(13)
C16 C11 C12 121.86(13)
C13 C12 C11 117.93(14)
C13 C12 C1 120.36(13)
C11 C12 C1 121.58(13)
C14 C13 C12 121.42(15)
C13 C14 C15 119.23(14)
C14 C15 C16 121.39(14)
C15 C16 C11 117.92(14)
C15 C16 C5 120.14(13)
C11 C16 C5 121.84(13)
C12 C1 C26 117.07(12)
O2 C21 C22 118.90(12)
O2 C21 C26 119.26(12)
C22 C21 C26 121.73(13)
C23 C22 C21 118.17(13)
C23 C22 C2 119.90(13)
C21 C22 C2 121.77(13)
C24 C23 C22 121.04(14)
C23 C24 C25 119.42(14)
C24 C25 C26 121.20(14)
C25 C26 C21 117.86(13)
C25 C26 C1 120.21(13)
C21 C26 C1 121.70(13)
C36 C2 C22 116.24(11)
O3 C31 C36 119.24(12)
O3 C31 C32 118.87(12)
C36 C31 C32 121.69(13)
C33 C32 C31 117.90(13)
C33 C32 C3 120.24(13)
C31 C32 C3 121.55(12)
C34 C33 C32 121.37(14)
C33 C34 C35 119.31(13)
C34 C35 C36 121.07(14)
C31 C36 C35 118.41(13)
C31 C36 C2 121.56(12)
C35 C36 C2 119.81(13)
C32 C3 C46 117.89(11)
O4 C41 C46 119.58(13)
O4 C41 C42 118.61(13)
C46 C41 C42 121.66(13)
C43 C42 C41 118.18(13)
C43 C42 C4 120.08(13)
C41 C42 C4 121.60(13)
C44 C43 C42 121.09(14)
C43 C44 C45 119.54(14)
C44 C45 C46 121.07(14)
C45 C46 C41 118.09(13)
C45 C46 C3 119.77(13)
C41 C46 C3 121.84(13)
C42 C4 C56 116.05(12)
O5 C51 C56 119.16(13)
O5 C51 C52 119.02(13)
C56 C51 C52 121.74(13)
C53 C52 C51 117.96(14)
C53 C52 C5 120.06(13)
C51 C52 C5 121.76(13)
C54 C53 C52 121.26(14)
C55 C54 C53 119.39(14)
C54 C55 C56 121.24(14)
C55 C56 C51 117.96(13)
C55 C56 C4 120.01(13)
C51 C56 C4 121.89(13)
C16 C5 C52 117.01(12)
C66 C61 C62 120.3(2)
C63 C62 C61 118.4(2)
C64 C63 C62 119.1(2)
C63 C64 C65 121.7(2)
C66 C65 C64 120.6(3)
C65 C66 C61 119.8(2)
C76 C71 C72 120.17(15)
C71 C72 C73 119.69(14)
C74 C73 C72 119.86(15)
C75 C74 C73 120.38(16)
C76 C75 C74 119.79(15)
C75 C76 C71 120.10(15)

loop_
_geom_bond_atom_site_label_1
_geom_bond_atom_site_label_2
_geom_bond_distance
O1 C11 1.3877(17)
C11 C16 1.396(2)
C11 C12 1.397(2)
C12 C13 1.394(2)
C12 C1 1.514(2)
C13 C14 1.384(2)
C14 C15 1.386(2)
C15 C16 1.394(2)
C16 C5 1.518(2)
C1 C26 1.517(2)
O2 C21 1.3885(17)
C21 C22 1.396(2)
C21 C26 1.396(2)
C22 C23 1.390(2)
C22 C2 1.518(2)
C23 C24 1.386(2)
C24 C25 1.387(2)
C25 C26 1.393(2)
C2 C36 1.512(2)
O3 C31 1.3884(16)
C31 C36 1.390(2)
C31 C32 1.397(2)
C32 C33 1.394(2)
C32 C3 1.514(2)
C33 C34 1.384(2)
C34 C35 1.386(2)
C35 C36 1.392(2)
C3 C46 1.518(2)
O4 C41 1.3844(17)
C41 C46 1.397(2)
C41 C42 1.398(2)
C42 C43 1.391(2)
C42 C4 1.514(2)
C43 C44 1.384(2)
C44 C45 1.390(2)
C45 C46 1.391(2)
C4 C56 1.519(2)
O5 C51 1.3911(17)
C51 C56 1.396(2)
C51 C52 1.397(2)
C52 C53 1.394(2)
C52 C5 1.521(2)
C53 C54 1.386(2)
C54 C55 1.385(2)
C55 C56 1.395(2)
C61 C66 1.369(4)
C61 C62 1.427(4)
C62 C63 1.382(3)
C63 C64 1.364(3)
C64 C65 1.375(3)
C65 C66 1.346(4)
C71 C76 1.385(2)
C71 C72 1.388(2)
C72 C73 1.389(2)
C73 C74 1.385(2)
C74 C75 1.384(2)
C75 C76 1.384(2)

loop_
_geom_hbond_atom_site_label_D
_geom_hbond_atom_site_label_H
_geom_hbond_atom_site_label_A
_geom_hbond_distance_DH
_geom_hbond_distance_HA
_geom_hbond_distance_DA
_geom_hbond_angle_DHA
O1 H1 O2 0.84 1.93 2.7559(14) 166.2
O2 H2 O3 0.84 1.91 2.7442(14) 174.9
O3 H3 O4 0.84 1.90 2.7226(15) 165.1
O4 H4 O5 0.84 1.94 2.7666(14) 169.8
O5 H5 O1 0.84 1.92 2.7562(15) 170.7
O1 H1' O5 0.85 1.92 2.7562(15) 169.6
O2 H2' O1 0.85 1.91 2.7559(14) 170.7
O3 H3' O2 0.85 1.92 2.7442(14) 162.4
O4 H4' O3 0.85 1.87 2.7226(15) 174.6
O5 H5' O4 0.85 1.92 2.7666(14) 171.8

loop_
_geom_torsion_atom_site_label_1
_geom_torsion_atom_site_label_2
_geom_torsion_atom_site_label_3
_geom_torsion_atom_site_label_4
_geom_torsion
O1 C11 C12 C13 -177.48(12)
C16 C11 C12 C13 5.3(2)
O1 C11 C12 C1 6.6(2)
C16 C11 C12 C1 -170.55(13)
C11 C12 C13 C14 -1.8(2)
C1 C12 C13 C14 174.18(14)
C12 C13 C14 C15 -2.5(2)
C13 C14 C15 C16 3.4(2)
C14 C15 C16 C11 0.0(2)
C14 C15 C16 C5 -176.46(13)
O1 C11 C16 C15 178.35(12)
C12 C11 C16 C15 -4.5(2)
O1 C11 C16 C5 -5.3(2)
C12 C11 C16 C5 171.93(13)
C13 C12 C1 C26 91.53(17)
C11 C12 C1 C26 -92.68(17)
O2 C21 C22 C23 -176.04(12)
C26 C21 C22 C23 7.7(2)
O2 C21 C22 C2 8.5(2)
C26 C21 C22 C2 -167.79(13)
C21 C22 C23 C24 -1.6(2)
C2 C22 C23 C24 173.95(13)
C22 C23 C24 C25 -4.1(2)
C23 C24 C25 C26 3.9(2)
C24 C25 C26 C21 1.9(2)
C24 C25 C26 C1 -172.65(14)
O2 C21 C26 C25 175.94(13)
C22 C21 C26 C25 -7.8(2)
O2 C21 C26 C1 -9.6(2)
C22 C21 C26 C1 166.63(13)
C12 C1 C26 C25 -87.64(17)
C12 C1 C26 C21 98.05(17)
C23 C22 C2 C36 85.65(17)
C21 C22 C2 C36 -98.95(16)
O3 C31 C32 C33 -179.67(12)
C36 C31 C32 C33 5.5(2)
O3 C31 C32 C3 6.66(19)
C36 C31 C32 C3 -168.21(12)
C31 C32 C33 C34 -1.6(2)
C3 C32 C33 C34 172.20(13)
C32 C33 C34 C35 -2.0(2)
C33 C34 C35 C36 1.8(2)
O3 C31 C36 C35 179.49(12)
C32 C31 C36 C35 -5.65(19)
O3 C31 C36 C2 -5.99(19)
C32 C31 C36 C2 168.87(12)
C34 C35 C36 C31 1.9(2)
C34 C35 C36 C2 -172.69(13)
C22 C2 C36 C31 91.03(16)
C22 C2 C36 C35 -94.53(16)
C33 C32 C3 C46 95.91(16)
C31 C32 C3 C46 -90.56(16)
O4 C41 C42 C43 -178.36(13)
C46 C41 C42 C43 6.0(2)
O4 C41 C42 C4 6.0(2)
C46 C41 C42 C4 -169.64(13)
C41 C42 C43 C44 -1.1(2)
C4 C42 C43 C44 174.68(14)
C42 C43 C44 C45 -3.5(2)
C43 C44 C45 C46 3.2(2)
C44 C45 C46 C41 1.6(2)
C44 C45 C46 C3 -172.20(13)
O4 C41 C46 C45 178.16(12)
C42 C41 C46 C45 -6.3(2)
O4 C41 C46 C3 -8.2(2)
C42 C41 C46 C3 167.37(13)
C32 C3 C46 C45 -89.53(16)
C32 C3 C46 C41 96.94(16)
C43 C42 C4 C56 89.61(17)
C41 C42 C4 C56 -94.80(17)
O5 C51 C52 C53 -176.34(12)
C56 C51 C52 C53 7.0(2)
O5 C51 C52 C5 9.0(2)
C56 C51 C52 C5 -167.73(13)
C51 C52 C53 C54 -1.6(2)
C5 C52 C53 C54 173.21(13)
C52 C53 C54 C55 -3.4(2)
C53 C54 C55 C56 3.1(2)
C54 C55 C56 C51 2.0(2)
C54 C55 C56 C4 -173.84(14)
O5 C51 C56 C55 176.14(12)
C52 C51 C56 C55 -7.2(2)
O5 C51 C56 C4 -8.1(2)
C52 C51 C56 C4 168.59(13)
C42 C4 C56 C55 -88.06(17)
C42 C4 C56 C51 96.27(17)
C15 C16 C5 C52 -91.36(16)
C11 C16 C5 C52 92.32(16)
C53 C52 C5 C16 88.41(17)
C51 C52 C5 C16 -97.00(16)
C66 C61 C62 C63 1.9(3)
C61 C62 C63 C64 0.0(3)
C62 C63 C64 C65 -1.5(3)
C63 C64 C65 C66 1.0(3)
C64 C65 C66 C61 1.0(3)
C62 C61 C66 C65 -2.4(3)
C76 C71 C72 C73 -0.2(2)
C71 C72 C73 C74 1.1(3)
C72 C73 C74 C75 -0.9(3)
C73 C74 C75 C76 -0.2(3)
C74 C75 C76 C71 1.1(2)
C72 C71 C76 C75 -0.9(2)
